data_4103609
loop_
_publ_author_name
'Sushanta K. Pal'
'Pradip Bag'
'Arindam Sarkar'
'Xiaoliu Chi'
'Mikhail E. Itkis'
'Fook S. Tham'
'Bruno Donnadieu'
'Robert C. Haddon'

_publ_section_title
;
 Hysteretic Spin and Charge Delocalization in a Phenalenyl-Based Molecular
 Conductor
;
_journal_name_full 'Journal of the American Chemical Society'
_journal_page_first 17258
_journal_page_last 17264
_journal_paper_doi 10.1021/ja107201d
_journal_volume 132
_journal_year 2010
_chemical_formula_sum 'C34 H32 B N2 O2'
_chemical_formula_weight 511.43
_chemical_name_systematic
; 
 ? 
;
_space_group_IT_number 14
_symmetry_cell_setting monoclinic
_symmetry_space_group_name_Hall '-P 2yn'
_symmetry_space_group_name_H-M 'P 1 21/n 1'
_atom_sites_solution_hydrogens geom
_atom_sites_solution_primary direct
_atom_sites_solution_secondary difmap
_audit_creation_method SHELXL-97
_cell_angle_alpha 90.00
_cell_angle_beta 100.7940(10)
_cell_angle_gamma 90.00
_cell_formula_units_Z 4
_cell_length_a 8.9994(4)
_cell_length_b 12.1797(5)
_cell_length_c 23.7616(11)
_cell_measurement_reflns_used 5055
_cell_measurement_temperature 250(2)
_cell_measurement_theta_max 27.10
_cell_measurement_theta_min 2.31
_cell_volume 2558.4(2)
_computing_cell_refinement 'Bruker SAINT'
_computing_data_collection 'Bruker APEX2'
_computing_data_reduction 'Bruker SAINT'
_computing_molecular_graphics 'Bruker SHELXTL'
_computing_publication_material 'Bruker SHELXTL'
_computing_structure_refinement 'SHELXL-97 (Sheldrick, 1997)'
_computing_structure_solution 'SHELXS-97 (Sheldrick, 2008)'
_diffrn_ambient_temperature 250(2)
_diffrn_measured_fraction_theta_full 0.986
_diffrn_measured_fraction_theta_max 0.986
_diffrn_measurement_device_type 'Bruker APEX-II CCD'
_diffrn_measurement_method '\f and \w scans'
_diffrn_radiation_monochromator graphite
_diffrn_radiation_source 'fine-focus sealed tube'
_diffrn_radiation_type MoK\a
_diffrn_radiation_wavelength 0.71073
_diffrn_reflns_av_R_equivalents 0.0327
_diffrn_reflns_av_sigmaI/netI 0.0402
_diffrn_reflns_limit_h_max 10
_diffrn_reflns_limit_h_min -11
_diffrn_reflns_limit_k_max 15
_diffrn_reflns_limit_k_min -13
_diffrn_reflns_limit_l_max 27
_diffrn_reflns_limit_l_min -29
_diffrn_reflns_number 19408
_diffrn_reflns_theta_full 27.11
_diffrn_reflns_theta_max 27.11
_diffrn_reflns_theta_min 1.89
_diffrn_standards_number 0
_exptl_absorpt_coefficient_mu 0.082
_exptl_absorpt_correction_type none
_exptl_crystal_density_diffrn 1.328
_exptl_crystal_density_meas 0
_exptl_crystal_density_method 'not measured'
_exptl_crystal_F_000 1084
_refine_diff_density_max 0.217
_refine_diff_density_min -0.219
_refine_diff_density_rms 0.042
_refine_ls_extinction_coef 0.0015(5)
_refine_ls_extinction_expression Fc^*^=kFc[1+0.001xFc^2^\l^3^/sin(2\q)]^-1/4^
_refine_ls_extinction_method SHELXL
_refine_ls_goodness_of_fit_ref 1.033
_refine_ls_hydrogen_treatment mixed
_refine_ls_matrix_type full
_refine_ls_number_parameters 355
_refine_ls_number_reflns 5577
_refine_ls_number_restraints 0
_refine_ls_restrained_S_all 1.033
_refine_ls_R_factor_all 0.0889
_refine_ls_R_factor_gt 0.0449
_refine_ls_shift/su_max 0.000
_refine_ls_shift/su_mean 0.000
_refine_ls_structure_factor_coef Fsqd
_refine_ls_weighting_details 'calc w=1/[\s^2^(Fo^2^)+(0.0457P)^2^+0.7309P] where P=(Fo^2^+2Fc^2^)/3'
_refine_ls_weighting_scheme calc
_refine_ls_wR_factor_gt 0.0957
_refine_ls_wR_factor_ref 0.1178
_reflns_number_gt 3543
_reflns_number_total 5577
_reflns_threshold_expression >2sigma(I)
_cod_data_source_file ja107201d_si_003.cif
_cod_data_source_block rh022309_250k_final
_cod_original_cell_volume 2558.43(19)
_cod_database_code 4103609

loop_
_symmetry_equiv_pos_as_xyz
'x, y, z'
'-x+1/2, y+1/2, -z+1/2'
'-x, -y, -z'
'x-1/2, -y-1/2, z-1/2'

loop_
_atom_site_label
_atom_site_type_symbol
_atom_site_fract_x
_atom_site_fract_y
_atom_site_fract_z
_atom_site_U_iso_or_equiv
_atom_site_adp_type
_atom_site_occupancy
_atom_site_symmetry_multiplicity
_atom_site_calc_flag
_atom_site_refinement_flags
B1 B 0.6694(2) 0.32020(17) 0.11041(9) 0.0298(4) Uani 1 1 d .
O1 O 0.55512(13) 0.24447(10) 0.07838(5) 0.0339(3) Uani 1 1 d .
O11 O 0.64053(12) 0.42679(10) 0.08355(5) 0.0333(3) Uani 1 1 d .
N1 N 0.64876(15) 0.32632(11) 0.17421(6) 0.0289(3) Uani 1 1 d .
N11 N 0.82837(15) 0.27878(11) 0.10936(6) 0.0297(3) Uani 1 1 d .
C1 C 0.57408(18) 0.25021(14) 0.19870(7) 0.0291(4) Uani 1 1 d .
C2 C 0.5783(2) 0.24271(15) 0.25910(8) 0.0358(4) Uani 1 1 d .
H2 H 0.6325 0.2957 0.2835 0.043 Uiso 1 1 calc R
C3 C 0.5062(2) 0.16126(16) 0.28191(8) 0.0386(5) Uani 1 1 d .
H3 H 0.5130 0.1589 0.3219 0.046 Uiso 1 1 calc R
C3A C 0.42004(19) 0.07852(15) 0.24746(8) 0.0358(4) Uani 1 1 d .
C4 C 0.3496(2) -0.00748(17) 0.27076(9) 0.0457(5) Uani 1 1 d .
H4 H 0.3566 -0.0116 0.3107 0.055 Uiso 1 1 calc R
C5 C 0.2693(2) -0.08711(18) 0.23601(10) 0.0510(6) Uani 1 1 d .
H5 H 0.2237 -0.1452 0.2525 0.061 Uiso 1 1 calc R
C6 C 0.2560(2) -0.08144(16) 0.17761(10) 0.0465(5) Uani 1 1 d .
H6 H 0.2002 -0.1355 0.1545 0.056 Uiso 1 1 calc R
C6A C 0.3246(2) 0.00402(15) 0.15163(9) 0.0382(5) Uani 1 1 d .
C7 C 0.3143(2) 0.01323(16) 0.09154(9) 0.0431(5) Uani 1 1 d .
H7 H 0.2550 -0.0375 0.0673 0.052 Uiso 1 1 calc R
C8 C 0.3883(2) 0.09387(16) 0.06805(8) 0.0391(5) Uani 1 1 d .
H8 H 0.3792 0.0981 0.0280 0.047 Uiso 1 1 calc R
C9 C 0.47868(18) 0.17113(14) 0.10330(8) 0.0305(4) Uani 1 1 d .
C9A C 0.48704(18) 0.16870(14) 0.16270(7) 0.0292(4) Uani 1 1 d .
C9B C 0.41016(18) 0.08446(14) 0.18724(8) 0.0325(4) Uani 1 1 d .
C11 C 0.94061(18) 0.34482(14) 0.09692(7) 0.0274(4) Uani 1 1 d .
C12 C 1.09336(19) 0.31145(15) 0.10147(8) 0.0325(4) Uani 1 1 d .
H12 H 1.1211 0.2393 0.1130 0.039 Uiso 1 1 calc R
C13 C 1.20104(19) 0.38244(15) 0.08943(8) 0.0339(4) Uani 1 1 d .
H13 H 1.3008 0.3570 0.0924 0.041 Uiso 1 1 calc R
C13A C 1.16804(18) 0.49280(15) 0.07262(7) 0.0296(4) Uani 1 1 d .
C14 C 1.27693(19) 0.56591(16) 0.05966(8) 0.0363(4) Uani 1 1 d .
H14 H 1.3770 0.5417 0.0619 0.044 Uiso 1 1 calc R
C15 C 1.2400(2) 0.67315(16) 0.04363(8) 0.0386(5) Uani 1 1 d .
H15 H 1.3155 0.7219 0.0366 0.046 Uiso 1 1 calc R
C16 C 1.0919(2) 0.70869(15) 0.03795(8) 0.0360(4) Uani 1 1 d .
H16 H 1.0676 0.7814 0.0265 0.043 Uiso 1 1 calc R
C16A C 0.97692(19) 0.63810(14) 0.04904(7) 0.0300(4) Uani 1 1 d .
C17 C 0.8227(2) 0.66895(15) 0.04058(8) 0.0342(4) Uani 1 1 d .
H17 H 0.7946 0.7399 0.0270 0.041 Uiso 1 1 calc R
C18 C 0.7134(2) 0.59834(15) 0.05165(8) 0.0339(4) Uani 1 1 d .
H18 H 0.6120 0.6214 0.0459 0.041 Uiso 1 1 calc R
C19 C 0.75151(18) 0.49224(14) 0.07146(7) 0.0285(4) Uani 1 1 d .
C19A C 0.90269(18) 0.45542(14) 0.07944(7) 0.0265(4) Uani 1 1 d .
C19B C 1.01556(18) 0.52877(14) 0.06753(7) 0.0276(4) Uani 1 1 d .
C20 C 0.73939(19) 0.41057(15) 0.21029(8) 0.0348(4) Uani 1 1 d .
H20A H 0.8085 0.4445 0.1880 0.042 Uiso 1 1 calc R
H20B H 0.8013 0.3739 0.2433 0.042 Uiso 1 1 calc R
C21 C 0.6482(2) 0.50106(16) 0.23231(8) 0.0422(5) Uani 1 1 d .
H21A H 0.5814 0.4673 0.2556 0.051 Uiso 1 1 calc R
H21B H 0.7184 0.5494 0.2574 0.051 Uiso 1 1 calc R
C22 C 0.5547(3) 0.56924(19) 0.18712(10) 0.0615(7) Uani 1 1 d .
H22A H 0.4789 0.5222 0.1637 0.074 Uiso 1 1 calc R
H22B H 0.6199 0.5989 0.1620 0.074 Uiso 1 1 calc R
C23 C 0.4741(3) 0.66423(19) 0.21049(11) 0.0663(7) Uani 1 1 d .
H23A H 0.4080 0.6357 0.2349 0.099 Uiso 1 1 calc R
H23B H 0.4146 0.7045 0.1789 0.099 Uiso 1 1 calc R
H23C H 0.5483 0.7129 0.2325 0.099 Uiso 1 1 calc R
C24 C 0.8604(2) 0.16408(14) 0.12634(8) 0.0342(4) Uani 1 1 d .
H24A H 0.7859 0.1395 0.1489 0.041 Uiso 1 1 calc R
H24B H 0.9605 0.1602 0.1511 0.041 Uiso 1 1 calc R
C25 C 0.8568(2) 0.08587(16) 0.07596(9) 0.0458(5) Uani 1 1 d .
H25A H 0.7636 0.0983 0.0480 0.055 Uiso 1 1 calc R
H25B H 0.9424 0.1023 0.0572 0.055 Uiso 1 1 calc R
C26 C 0.8644(2) -0.03452(16) 0.09386(11) 0.0537(6) Uani 1 1 d .
H26A H 0.8895 -0.0786 0.0624 0.064 Uiso 1 1 calc R
H26B H 0.9467 -0.0436 0.1269 0.064 Uiso 1 1 calc R
C27 C 0.7207(3) -0.07880(17) 0.10925(10) 0.0528(6) Uani 1 1 d .
H27A H 0.6989 -0.0397 0.1423 0.079 Uiso 1 1 calc R
H27B H 0.7330 -0.1564 0.1182 0.079 Uiso 1 1 calc R
H27C H 0.6377 -0.0688 0.0771 0.079 Uiso 1 1 calc R

loop_
_atom_site_aniso_label
_atom_site_aniso_U_11
_atom_site_aniso_U_22
_atom_site_aniso_U_33
_atom_site_aniso_U_23
_atom_site_aniso_U_13
_atom_site_aniso_U_12
B1 0.0318(10) 0.0271(11) 0.0319(11) 0.0013(9) 0.0096(8) 0.0023(8)
O1 0.0393(7) 0.0339(7) 0.0295(7) 0.0019(6) 0.0087(5) -0.0016(6)
O11 0.0312(6) 0.0306(7) 0.0409(8) 0.0079(6) 0.0141(5) 0.0032(5)
N1 0.0325(7) 0.0242(8) 0.0314(8) -0.0019(6) 0.0096(6) -0.0007(6)
N11 0.0355(7) 0.0240(8) 0.0320(8) 0.0042(6) 0.0126(6) 0.0032(6)
C1 0.0303(8) 0.0274(10) 0.0314(10) 0.0010(8) 0.0102(7) 0.0037(7)
C2 0.0425(10) 0.0338(11) 0.0324(10) -0.0027(8) 0.0103(8) -0.0010(8)
C3 0.0447(10) 0.0415(12) 0.0321(11) 0.0052(9) 0.0134(8) 0.0034(9)
C3A 0.0357(9) 0.0342(11) 0.0397(11) 0.0086(9) 0.0127(8) 0.0035(8)
C4 0.0462(11) 0.0453(13) 0.0484(13) 0.0153(10) 0.0157(10) 0.0014(10)
C5 0.0454(11) 0.0407(13) 0.0690(16) 0.0177(11) 0.0160(10) -0.0057(10)
C6 0.0384(10) 0.0342(11) 0.0655(15) 0.0073(10) 0.0065(10) -0.0063(9)
C6A 0.0345(9) 0.0309(11) 0.0484(12) 0.0031(9) 0.0057(8) -0.0004(8)
C7 0.0422(10) 0.0341(11) 0.0497(13) -0.0040(10) 0.0005(9) -0.0055(9)
C8 0.0444(10) 0.0384(11) 0.0321(10) -0.0018(9) 0.0012(8) -0.0001(9)
C9 0.0308(8) 0.0259(9) 0.0354(10) 0.0031(8) 0.0073(7) 0.0030(7)
C9A 0.0302(8) 0.0265(9) 0.0317(10) 0.0010(8) 0.0081(7) 0.0020(7)
C9B 0.0298(8) 0.0283(10) 0.0404(11) 0.0045(8) 0.0091(7) 0.0040(7)
C11 0.0337(8) 0.0277(10) 0.0225(9) -0.0007(7) 0.0093(7) 0.0021(7)
C12 0.0370(9) 0.0303(10) 0.0311(10) 0.0028(8) 0.0085(7) 0.0085(8)
C13 0.0296(8) 0.0395(11) 0.0329(10) -0.0004(8) 0.0068(7) 0.0055(8)
C13A 0.0310(8) 0.0343(10) 0.0241(9) -0.0028(8) 0.0064(7) 0.0006(8)
C14 0.0311(9) 0.0455(12) 0.0322(10) -0.0017(9) 0.0060(7) -0.0041(8)
C15 0.0412(10) 0.0383(12) 0.0372(11) -0.0029(9) 0.0096(8) -0.0115(9)
C16 0.0451(10) 0.0290(10) 0.0353(11) -0.0017(8) 0.0111(8) -0.0036(8)
C16A 0.0388(9) 0.0272(10) 0.0261(9) -0.0032(7) 0.0113(7) -0.0003(8)
C17 0.0434(10) 0.0245(10) 0.0375(11) 0.0031(8) 0.0147(8) 0.0061(8)
C18 0.0358(9) 0.0313(10) 0.0375(11) 0.0031(8) 0.0144(8) 0.0075(8)
C19 0.0339(8) 0.0267(9) 0.0274(9) 0.0006(7) 0.0125(7) 0.0007(7)
C19A 0.0317(8) 0.0261(9) 0.0233(9) -0.0012(7) 0.0088(7) 0.0030(7)
C19B 0.0331(8) 0.0286(10) 0.0220(9) -0.0031(7) 0.0075(7) 0.0006(7)
C20 0.0379(9) 0.0333(10) 0.0341(11) -0.0025(8) 0.0087(8) -0.0052(8)
C21 0.0499(11) 0.0340(11) 0.0429(12) -0.0089(9) 0.0093(9) -0.0024(9)
C22 0.0731(15) 0.0585(15) 0.0494(14) -0.0104(12) 0.0025(11) 0.0208(13)
C23 0.0752(16) 0.0534(15) 0.0689(17) -0.0107(13) 0.0098(13) 0.0203(13)
C24 0.0416(10) 0.0268(10) 0.0366(11) 0.0066(8) 0.0132(8) 0.0037(8)
C25 0.0622(13) 0.0343(11) 0.0460(13) -0.0026(9) 0.0231(10) 0.0029(10)
C26 0.0577(13) 0.0333(12) 0.0710(16) -0.0077(11) 0.0144(11) 0.0078(10)
C27 0.0695(14) 0.0379(12) 0.0512(14) -0.0015(10) 0.0118(11) 0.0004(11)

loop_
_atom_type_symbol
_atom_type_description
_atom_type_scat_dispersion_real
_atom_type_scat_dispersion_imag
_atom_type_scat_source
C C 0.0033 0.0016 'International Tables Vol C Tables 4.2.6.8 and 6.1.1.4'
H H 0.0000 0.0000 'International Tables Vol C Tables 4.2.6.8 and 6.1.1.4'
B B 0.0013 0.0007 'International Tables Vol C Tables 4.2.6.8 and 6.1.1.4'
N N 0.0061 0.0033 'International Tables Vol C Tables 4.2.6.8 and 6.1.1.4'
O O 0.0106 0.0060 'International Tables Vol C Tables 4.2.6.8 and 6.1.1.4'

loop_
_geom_angle_atom_site_label_1
_geom_angle_atom_site_label_2
_geom_angle_atom_site_label_3
_geom_angle
O11 B1 O1 106.35(14)
O11 B1 N11 112.44(14)
O1 B1 N11 110.46(15)
O11 B1 N1 109.90(14)
O1 B1 N1 109.31(14)
N11 B1 N1 108.35(14)
C9 O1 B1 123.76(14)
C19 O11 B1 122.96(13)
C1 N1 C20 119.65(15)
C1 N1 B1 123.27(14)
C20 N1 B1 116.23(14)
C11 N11 C24 120.32(14)
C11 N11 B1 122.94(14)
C24 N11 B1 116.61(14)
N1 C1 C2 123.93(16)
N1 C1 C9A 118.65(15)
C2 C1 C9A 117.40(15)
C3 C2 C1 121.58(18)
C2 C3 C3A 122.43(18)
C4 C3A C9B 119.49(18)
C4 C3A C3 122.74(18)
C9B C3A C3 117.76(16)
C5 C4 C3A 121.0(2)
C6 C5 C4 120.27(19)
C5 C6 C6A 121.2(2)
C6 C6A C7 123.22(18)
C6 C6A C9B 118.71(18)
C7 C6A C9B 118.07(17)
C8 C7 C6A 121.62(18)
C7 C8 C9 120.57(18)
O1 C9 C9A 121.86(16)
O1 C9 C8 118.12(16)
C9A C9 C8 120.03(16)
C9 C9A C9B 119.36(16)
C9 C9A C1 120.28(15)
C9B C9A C1 120.35(16)
C3A C9B C9A 120.45(16)
C3A C9B C6A 119.30(16)
C9A C9B C6A 120.23(17)
N11 C11 C12 124.07(15)
N11 C11 C19A 118.10(14)
C12 C11 C19A 117.82(15)
C13 C12 C11 121.15(16)
C12 C13 C13A 122.61(16)
C14 C13A C13 123.13(16)
C14 C13A C19B 119.25(16)
C13 C13A C19B 117.60(15)
C15 C14 C13A 121.25(17)
C14 C15 C16 119.98(17)
C15 C16 C16A 121.26(17)
C16 C16A C17 123.15(16)
C16 C16A C19B 118.89(16)
C17 C16A C19B 117.91(15)
C18 C17 C16A 121.79(16)
C17 C18 C19 120.43(16)
O11 C19 C18 118.27(15)
O11 C19 C19A 121.11(15)
C18 C19 C19A 120.61(16)
C19 C19A C19B 118.73(15)
C19 C19A C11 120.62(15)
C19B C19A C11 120.60(14)
C19A C19B C13A 120.22(15)
C19A C19B C16A 120.46(15)
C13A C19B C16A 119.31(15)
N1 C20 C21 115.25(14)
C22 C21 C20 115.09(17)
C21 C22 C23 113.85(19)
N11 C24 C25 113.85(15)
C26 C25 C24 112.85(17)
C27 C26 C25 114.59(18)

loop_
_geom_bond_atom_site_label_1
_geom_bond_atom_site_label_2
_geom_bond_distance
B1 O11 1.449(2)
B1 O1 1.482(2)
B1 N11 1.521(2)
B1 N1 1.563(2)
O1 C9 1.332(2)
O11 C19 1.3502(19)
N1 C1 1.340(2)
N1 C20 1.480(2)
N11 C11 1.366(2)
N11 C24 1.468(2)
C1 C2 1.432(2)
C1 C9A 1.442(2)
C2 C3 1.353(3)
C3 C3A 1.432(3)
C3A C4 1.392(3)
C3A C9B 1.419(3)
C4 C5 1.386(3)
C5 C6 1.372(3)
C6 C6A 1.410(3)
C6A C7 1.418(3)
C6A C9B 1.423(3)
C7 C8 1.364(3)
C8 C9 1.412(2)
C9 C9A 1.400(2)
C9A C9B 1.422(2)
C11 C12 1.418(2)
C11 C19A 1.432(2)
C12 C13 1.368(2)
C13 C13A 1.418(2)
C13A C14 1.400(2)
C13A C19B 1.424(2)
C14 C15 1.383(3)
C15 C16 1.384(3)
C16 C16A 1.407(2)
C16A C17 1.415(2)
C16A C19B 1.425(2)
C17 C18 1.369(2)
C18 C19 1.396(2)
C19 C19A 1.411(2)
C19A C19B 1.420(2)
C20 C21 1.524(3)
C21 C22 1.488(3)
C22 C23 1.525(3)
C24 C25 1.526(3)
C25 C26 1.525(3)
C26 C27 1.508(3)
